data_4345816
loop_
_publ_author_name
'Bekker, Tatyana B.'
'Rashchenko, Sergey V.'
'Solntsev, Vladimir P.'
'Yelisseyev, Alexander P.'
'Kragzhda, Alexander A.'
'Bakakin, Vladimir V.'
'Seryotkin, Yuriy V.'
'Kokh, Alexander E.'
'Kokh, Konstantin A.'
'Kuznetsov, Artem B.'

_publ_section_title
;
 Growth and Optical Properties of LixNa1-xBa12(BO3)7F4 Fluoride Borates
 with &quot;Antizeolite&quot; Structure.
;
_journal_issue 9
_journal_name_full 'Inorganic chemistry'
_journal_page_first 5411
_journal_page_last 5419
_journal_paper_doi 10.1021/acs.inorgchem.7b00520
_journal_volume 56
_journal_year 2017
_chemical_formula_sum 'B7 Ba12 F4 Na O21'
_chemical_formula_weight 2158.74
_chemical_name_systematic 'barium sodium fluoride borate'
_space_group_crystal_system tetragonal
_space_group_IT_number 106
_space_group_name_Hall 'P 4c -2ab'
_space_group_name_H-M_alt 'P 42 b c'
_symmetry_space_group_name_Hall 'P 4c -2ab'
_symmetry_space_group_name_H-M 'P 42 b c'
_audit_creation_method SHELXL-2016/6
_cell_angle_alpha 90
_cell_angle_beta 90
_cell_angle_gamma 90
_cell_formula_units_Z 4
_cell_length_a 13.59612(13)
_cell_length_b 13.59612(13)
_cell_length_c 14.9394(3)
_cell_measurement_reflns_used 23981
_cell_measurement_temperature 293(2)
_cell_measurement_theta_max 32.2350
_cell_measurement_theta_min 2.0740
_cell_volume 2761.62(7)
_computing_cell_refinement 'CrysAlisPro 1.171.38.43 (Rigaku OD, 2015)'
_computing_data_collection 'CrysAlisPro 1.171.38.43 (Rigaku OD, 2015)'
_computing_data_reduction 'CrysAlisPro 1.171.38.43 (Rigaku OD, 2015)'
_computing_structure_refinement 'SHELXL-2016/6 (Sheldrick, 2016)'
_computing_structure_solution 'SHELXS-2013/1 (Sheldrick, 2013)'
_diffrn_ambient_temperature 293(2)
_diffrn_measured_fraction_theta_full 1.000
_diffrn_measured_fraction_theta_max 1.000
_diffrn_measurement_device_type 'STOE IPDS-2T'
_diffrn_measurement_method '\w scans'
_diffrn_radiation_type MoK\a
_diffrn_radiation_wavelength 0.71073
_diffrn_reflns_av_R_equivalents 0.1199
_diffrn_reflns_av_unetI/netI 0.0281
_diffrn_reflns_Laue_measured_fraction_full 1.000
_diffrn_reflns_Laue_measured_fraction_max 1.000
_diffrn_reflns_limit_h_max 20
_diffrn_reflns_limit_h_min -20
_diffrn_reflns_limit_k_max 20
_diffrn_reflns_limit_k_min -20
_diffrn_reflns_limit_l_max 22
_diffrn_reflns_limit_l_min -22
_diffrn_reflns_number 131429
_diffrn_reflns_point_group_measured_fraction_full 1.000
_diffrn_reflns_point_group_measured_fraction_max 1.000
_diffrn_reflns_theta_full 25.242
_diffrn_reflns_theta_max 32.317
_diffrn_reflns_theta_min 2.118
_diffrn_source 'sealed X-ray tube'
_exptl_absorpt_coefficient_mu 16.925
_exptl_absorpt_correction_T_max 0.31855
_exptl_absorpt_correction_T_min 0.29724
_exptl_absorpt_correction_type empirical
_exptl_absorpt_process_details
;
CrysAlisPro 1.171.38.43 (Rigaku Oxford Diffraction, 2015)
Spherical absorption correction
 using 0.05 mm equivalent radius and absorption coefficient.
Empirical absorption correction using spherical harmonics,
 implemented in SCALE3 ABSPACK scaling algorithm.
;
_exptl_crystal_colour pinkish
_exptl_crystal_density_diffrn 5.192
_exptl_crystal_description grain
_exptl_crystal_F_000 3688
_exptl_crystal_size_max 0.1
_exptl_crystal_size_mid 0.1
_exptl_crystal_size_min 0.1
_refine_diff_density_max 2.027
_refine_diff_density_min -2.123
_refine_diff_density_rms 0.407
_refine_ls_abs_structure_details
;
 Flack x determined using 1686 quotients [(I+)-(I-)]/[(I+)+(I-)]
 (Parsons, Flack and Wagner, Acta Cryst. B69 (2013) 249-259).
;
_refine_ls_abs_structure_Flack 0.45(5)
_refine_ls_extinction_coef 0.00045(4)
_refine_ls_extinction_expression Fc^*^=kFc[1+0.001xFc^2^\l^3^/sin(2\q)]^-1/4^
_refine_ls_extinction_method 'SHELXL-2016/6 (Sheldrick 2016)'
_refine_ls_goodness_of_fit_ref 1.222
_refine_ls_hydrogen_treatment undef
_refine_ls_matrix_type full
_refine_ls_number_parameters 149
_refine_ls_number_reflns 4946
_refine_ls_number_restraints 1
_refine_ls_restrained_S_all 1.222
_refine_ls_R_factor_all 0.0702
_refine_ls_R_factor_gt 0.0669
_refine_ls_shift/su_max 0.000
_refine_ls_shift/su_mean 0.000
_refine_ls_structure_factor_coef Fsqd
_refine_ls_weighting_details 'w=1/[\s^2^(Fo^2^)+(0.0322P)^2^+127.9835P] where P=(Fo^2^+2Fc^2^)/3'
_refine_ls_weighting_scheme calc
_refine_ls_wR_factor_gt 0.1305
_refine_ls_wR_factor_ref 0.1329
_reflns_Friedel_coverage 0.933
_reflns_Friedel_fraction_full 0.999
_reflns_Friedel_fraction_max 1.000
_reflns_number_gt 4762
_reflns_number_total 4946
_reflns_threshold_expression 'I > 2\s(I)'
_cod_data_source_file ic7b00520_si_003.cif
_cod_data_source_block shelx
_cod_database_code 4345816
_shelx_space_group_comment
;
The symmetry employed for this shelxl refinement is uniquely defined
by the following loop, which should always be used as a source of
symmetry information in preference to the above space-group names.
They are only intended as comments.
;

loop_
_space_group_symop_operation_xyz
'x, y, z'
'-x, -y, z'
'-y, x, z+1/2'
'y, -x, z+1/2'
'x+1/2, -y+1/2, z'
'-x+1/2, y+1/2, z'
'-y+1/2, -x+1/2, z+1/2'
'y+1/2, x+1/2, z+1/2'

loop_
_atom_site_label
_atom_site_type_symbol
_atom_site_fract_x
_atom_site_fract_y
_atom_site_fract_z
_atom_site_U_iso_or_equiv
_atom_site_adp_type
_atom_site_occupancy
_atom_site_site_symmetry_order
_atom_site_calc_flag
_atom_site_refinement_flags_posn
_atom_site_refinement_flags_adp
_atom_site_refinement_flags_occupancy
Ba1 Ba 0.29652(11) 0.06591(12) 0.44903(9) 0.0155(3) Uani 1 1 d . . .
Ba2 Ba 0.57563(12) 0.20422(13) 0.45072(10) 0.0170(3) Uani 1 1 d . . .
Ba3 Ba 0.000000 0.000000 0.4497(2) 0.0272(7) Uani 1 2 d S T P
Ba4 Ba 0.29618(12) 0.06609(11) 0.18312(9) 0.0144(3) Uani 1 1 d . . .
Ba5 Ba 0.29534(11) -0.07504(12) 0.68093(10) 0.0151(3) Uani 1 1 d . . .
Ba6 Ba 0.17082(7) -0.17862(6) 0.3169(2) 0.01285(19) Uani 1 1 d . . .
Ba7 Ba 0.000000 0.000000 0.18390(17) 0.0135(4) Uani 1 2 d S T P
B1 B 0.1659(15) 0.1578(14) 0.6035(15) 0.001(3) Uiso 1 1 d . . .
O1 O 0.2496(15) 0.1143(16) 0.6390(13) 0.017(4) Uani 1 1 d . . .
O2 O 0.122(2) 0.114(2) 0.526(2) 0.035(6) Uani 1 1 d . . .
O3 O 0.6228(16) 0.2706(15) 0.6521(14) 0.023(4) Uiso 1 1 d . . .
B2 B 0.1227(11) 0.1194(11) 0.313(2) 0.008(3) Uiso 1 1 d . . .
O4 O 0.5241(9) 0.3545(9) 0.3216(16) 0.018(3) Uiso 1 1 d . . .
O5 O 0.1455(8) 0.0205(8) 0.3214(14) 0.011(2) Uiso 1 1 d . . .
O6 O 0.1947(9) 0.1893(9) 0.319(2) 0.017(2) Uiso 1 1 d . . .
B3 B 0.350(3) 0.332(3) 0.532(3) 0.029(8) Uiso 1 1 d . . .
O7 O 0.389(2) 0.2485(19) 0.4989(17) 0.030(5) Uiso 1 1 d . . .
O8 O 0.2397(15) -0.1225(16) 0.4929(13) 0.024(4) Uiso 1 1 d . . .
O9 O -0.1224(12) 0.1274(12) 0.6083(13) 0.006(3) Uiso 1 1 d . . .
BC1 B 0.500000 0.000000 0.576(2) 0.014(5) Uiso 1 2 d S . P
OC1 O 0.500000 0.000000 0.4664(18) 0.034(6) Uani 1 2 d S T P
OC2 O 0.4563(19) -0.0778(19) 0.5998(18) 0.052(6) Uiso 1 1 d . . .
Na1 Na 0.500000 0.000000 0.321(2) 0.023(2) Uani 1 2 d S T P
F1 F 0.4242(9) 0.1412(8) 0.3187(18) 0.025(2) Uani 1 1 d . . .
F2 F 0.3552(7) -0.0777(8) 0.3170(16) 0.020(2) Uani 1 1 d . . .

loop_
_atom_site_aniso_label
_atom_site_aniso_U_11
_atom_site_aniso_U_22
_atom_site_aniso_U_33
_atom_site_aniso_U_23
_atom_site_aniso_U_13
_atom_site_aniso_U_12
Ba1 0.0100(6) 0.0174(7) 0.0192(8) 0.0042(7) -0.0070(6) -0.0047(4)
Ba2 0.0123(6) 0.0214(7) 0.0174(8) -0.0031(6) 0.0028(7) -0.0025(5)
Ba3 0.0402(14) 0.0234(11) 0.0182(15) 0.000 0.000 -0.0230(11)
Ba4 0.0221(7) 0.0120(6) 0.0090(6) 0.0030(6) -0.0043(6) 0.0050(5)
Ba5 0.0106(6) 0.0186(7) 0.0161(7) 0.0000(7) 0.0022(6) 0.0057(5)
Ba6 0.0114(4) 0.0115(4) 0.0157(4) -0.0023(8) -0.0010(7) 0.0022(3)
Ba7 0.0091(7) 0.0202(9) 0.0110(10) 0.000 0.000 0.0031(7)
O1 0.017(7) 0.014(7) 0.020(8) 0.003(5) -0.007(6) -0.001(5)
O2 0.035(12) 0.031(11) 0.039(11) -0.006(9) -0.013(9) 0.003(9)
OC1 0.055(18) 0.017(11) 0.030(13) 0.000 0.000 -0.005(11)
Na1 0.013(4) 0.021(5) 0.035(7) 0.000 0.000 0.009(4)
F1 0.029(6) 0.019(5) 0.028(6) -0.004(10) 0.005(9) 0.005(4)
F2 0.017(5) 0.022(5) 0.019(5) -0.009(8) 0.005(8) 0.002(4)

loop_
_atom_type_symbol
_atom_type_description
_atom_type_scat_dispersion_real
_atom_type_scat_dispersion_imag
_atom_type_scat_source
B B 0.0013 0.0007 'International Tables Vol C Tables 4.2.6.8 and 6.1.1.4'
O O 0.0106 0.0060 'International Tables Vol C Tables 4.2.6.8 and 6.1.1.4'
F F 0.0171 0.0103 'International Tables Vol C Tables 4.2.6.8 and 6.1.1.4'
Na Na 0.0362 0.0249 'International Tables Vol C Tables 4.2.6.8 and 6.1.1.4'
Ba Ba -0.3244 2.2819 'International Tables Vol C Tables 4.2.6.8 and 6.1.1.4'

loop_
_geom_angle_atom_site_label_1
_geom_angle_atom_site_label_2
_geom_angle_atom_site_label_3
_geom_angle
_geom_angle_site_symmetry_1
_geom_angle_site_symmetry_3
O2 Ba1 O8 82.9(8) . .
O2 Ba1 F1 138.4(7) . .
O8 Ba1 F1 132.8(5) . .
O2 Ba1 O5 72.9(7) . .
O8 Ba1 O5 76.0(5) . .
F1 Ba1 O5 93.4(6) . .
O2 Ba1 O7 93.7(8) . .
O8 Ba1 O7 149.6(7) . .
F1 Ba1 O7 66.1(6) . .
O5 Ba1 O7 132.0(6) . .
O2 Ba1 F2 133.8(6) . .
O8 Ba1 F2 67.1(5) . .
F1 Ba1 F2 66.5(5) . .
O5 Ba1 F2 66.3(4) . .
O7 Ba1 F2 129.7(6) . .
O2 Ba1 O6 74.2(8) . .
O8 Ba1 O6 124.1(5) . .
F1 Ba1 O6 67.7(5) . .
O5 Ba1 O6 48.8(4) . .
O7 Ba1 O6 83.2(6) . .
F2 Ba1 O6 93.8(7) . .
O2 Ba1 OC1 149.8(9) . .
O8 Ba1 OC1 87.7(4) . .
F1 Ba1 OC1 65.6(5) . .
O5 Ba1 OC1 132.1(5) . .
O7 Ba1 OC1 80.2(6) . .
F2 Ba1 OC1 65.9(5) . .
O6 Ba1 OC1 133.3(6) . .
O2 Ba1 O1 50.1(8) . .
O8 Ba1 O1 85.3(6) . .
F1 Ba1 O1 135.5(5) . .
O5 Ba1 O1 121.8(5) . .
O7 Ba1 O1 69.9(5) . .
F2 Ba1 O1 149.1(6) . .
O6 Ba1 O1 113.9(7) . .
OC1 Ba1 O1 100.7(7) . .
O2 Ba1 B1 26.9(7) . .
O8 Ba1 B1 92.1(6) . .
F1 Ba1 B1 135.2(5) . .
O5 Ba1 B1 99.7(5) . .
O7 Ba1 B1 73.5(7) . .
F2 Ba1 B1 156.8(5) . .
O6 Ba1 B1 89.5(6) . .
OC1 Ba1 B1 126.0(6) . .
O1 Ba1 B1 25.8(5) . .
O2 Ba1 B2 64.3(9) . .
O8 Ba1 B2 98.9(5) . .
F1 Ba1 B2 86.2(6) . .
O5 Ba1 B2 25.7(4) . .
O7 Ba1 B2 106.8(6) . .
F2 Ba1 B2 85.7(6) . .
O6 Ba1 B2 25.3(4) . .
OC1 Ba1 B2 145.8(8) . .
O1 Ba1 B2 113.3(7) . .
B1 Ba1 B2 87.6(6) . .
O2 Ba1 BC1 121.9(9) . .
O8 Ba1 BC1 81.6(4) . .
F1 Ba1 BC1 88.8(6) . .
O5 Ba1 BC1 151.3(3) . .
O7 Ba1 BC1 74.6(6) . .
F2 Ba1 BC1 88.7(6) . .
O6 Ba1 BC1 152.9(3) . .
OC1 Ba1 BC1 27.9(7) . .
O1 Ba1 BC1 73.1(6) . .
B1 Ba1 BC1 98.7(6) . .
B2 Ba1 BC1 173.7(8) . .
O7 Ba2 O2 84.6(8) . 5
O7 Ba2 F2 129.9(6) . 2_655
O2 Ba2 F2 139.2(7) 5 2_655
O7 Ba2 O8 149.8(8) . 2_655
O2 Ba2 O8 93.4(7) 5 2_655
F2 Ba2 O8 67.5(5) 2_655 2_655
O7 Ba2 OC2 77.5(8) . 2_655
O2 Ba2 OC2 104.8(9) 5 2_655
F2 Ba2 OC2 103.8(6) 2_655 2_655
O8 Ba2 OC2 73.9(7) 2_655 2_655
O7 Ba2 O4 78.1(6) . .
O2 Ba2 O4 72.3(7) 5 .
F2 Ba2 O4 92.3(5) 2_655 .
O8 Ba2 O4 130.0(5) 2_655 .
OC2 Ba2 O4 155.5(6) 2_655 .
O7 Ba2 O6 125.9(6) . 5
O2 Ba2 O6 73.0(8) 5 5
F2 Ba2 O6 68.8(5) 2_655 5
O8 Ba2 O6 81.5(5) 2_655 5
OC2 Ba2 O6 155.2(6) 2_655 5
O4 Ba2 O6 48.6(4) . 5
O7 Ba2 OC1 82.1(6) . .
O2 Ba2 OC1 151.1(9) 5 .
F2 Ba2 OC1 66.3(5) 2_655 .
O8 Ba2 OC1 85.6(5) 2_655 .
OC2 Ba2 OC1 47.2(7) 2_655 .
O4 Ba2 OC1 128.9(5) . .
O6 Ba2 OC1 134.9(6) 5 .
O7 Ba2 F1 65.9(6) . .
O2 Ba2 F1 132.6(6) 5 .
F2 Ba2 F1 65.4(4) 2_655 .
O8 Ba2 F1 130.6(5) 2_655 .
OC2 Ba2 F1 103.8(7) 2_655 .
O4 Ba2 F1 66.1(4) . .
O6 Ba2 F1 94.6(7) 5 .
OC1 Ba2 F1 62.9(5) . .
O7 Ba2 B1 92.3(7) . 5
O2 Ba2 B1 26.7(7) 5 5
F2 Ba2 B1 137.8(4) 2_655 5
O8 Ba2 B1 74.3(6) 2_655 5
OC2 Ba2 B1 81.6(6) 2_655 5
O4 Ba2 B1 98.9(5) . 5
O6 Ba2 B1 88.7(6) 5 5
OC1 Ba2 B1 128.7(6) . 5
F1 Ba2 B1 155.0(5) . 5
O7 Ba2 O3 82.9(7) . .
O2 Ba2 O3 47.7(7) 5 .
F2 Ba2 O3 140.9(5) 2_655 .
O8 Ba2 O3 73.9(5) 2_655 .
OC2 Ba2 O3 57.8(6) 2_655 .
O4 Ba2 O3 118.4(5) . .
O6 Ba2 O3 112.3(6) 5 .
OC1 Ba2 O3 105.0(6) . .
F1 Ba2 O3 147.3(6) . .
B1 Ba2 O3 24.3(5) 5 .
O7 Ba2 B2 100.9(6) . 5
O2 Ba2 B2 63.3(9) 5 5
F2 Ba2 B2 86.3(6) 2_655 5
O8 Ba2 B2 105.0(5) 2_655 5
OC2 Ba2 B2 168.1(8) 2_655 5
O4 Ba2 B2 25.6(4) . 5
O6 Ba2 B2 25.1(4) 5 5
OC1 Ba2 B2 144.6(7) . 5
F1 Ba2 B2 86.0(6) . 5
B1 Ba2 B2 86.7(6) 5 5
O3 Ba2 B2 110.4(6) . 5
O2 Ba3 O2 126.7(16) 2 .
O2 Ba3 O5 147.0(7) 2 .
O2 Ba3 O5 77.5(8) . .
O2 Ba3 O5 77.4(8) 2 2
O2 Ba3 O5 147.0(7) . 2
O5 Ba3 O5 92.4(7) . 2
O2 Ba3 O4 78.3(8) 2 6_545
O2 Ba3 O4 145.3(7) . 6_545
O5 Ba3 O4 71.2(5) . 6_545
O5 Ba3 O4 50.6(4) 2 6_545
O2 Ba3 O4 145.3(7) 2 5_455
O2 Ba3 O4 78.3(8) . 5_455
O5 Ba3 O4 50.6(4) . 5_455
O5 Ba3 O4 71.2(5) 2 5_455
O4 Ba3 O4 92.7(8) 6_545 5_455
O2 Ba3 B2 165.4(10) 2 .
O2 Ba3 B2 67.9(10) . .
O5 Ba3 B2 26.6(4) . .
O5 Ba3 B2 89.0(6) 2 .
O4 Ba3 B2 89.1(6) 6_545 .
O4 Ba3 B2 26.7(4) 5_455 .
O2 Ba3 B2 67.9(10) 2 2
O2 Ba3 B2 165.5(10) . 2
O5 Ba3 B2 89.0(6) . 2
O5 Ba3 B2 26.6(4) 2 2
O4 Ba3 B2 26.7(4) 6_545 2
O4 Ba3 B2 89.1(6) 5_455 2
B2 Ba3 B2 97.6(11) . 2
O2 Ba3 B3 81.4(9) 2 5_455
O2 Ba3 B3 79.2(9) . 5_455
O5 Ba3 B3 129.1(8) . 5_455
O5 Ba3 B3 83.5(8) 2 5_455
O4 Ba3 B3 132.8(8) 6_545 5_455
O4 Ba3 B3 80.7(8) 5_455 5_455
B2 Ba3 B3 102.5(8) . 5_455
B2 Ba3 B3 106.1(8) 2 5_455
O2 Ba3 B3 79.2(9) 2 6_545
O2 Ba3 B3 81.4(9) . 6_545
O5 Ba3 B3 83.5(8) . 6_545
O5 Ba3 B3 129.1(8) 2 6_545
O4 Ba3 B3 80.7(8) 6_545 6_545
O4 Ba3 B3 132.8(8) 5_455 6_545
B2 Ba3 B3 106.1(8) . 6_545
B2 Ba3 B3 102.5(8) 2 6_545
B3 Ba3 B3 136.0(16) 5_455 6_545
O2 Ba3 Ba7 63.3(8) 2 3
O2 Ba3 Ba7 63.3(8) . 3
O5 Ba3 Ba7 133.8(3) . 3
O5 Ba3 Ba7 133.8(3) 2 3
O4 Ba3 Ba7 133.7(4) 6_545 3
O4 Ba3 Ba7 133.7(4) 5_455 3
B2 Ba3 Ba7 131.2(5) . 3
B2 Ba3 Ba7 131.2(5) 2 3
B3 Ba3 Ba7 68.0(8) 5_455 3
B3 Ba3 Ba7 68.0(8) 6_545 3
O2 Ba3 Ba6 102.7(6) 2 2
O2 Ba3 Ba6 103.7(6) . 2
O5 Ba3 Ba6 90.6(3) . 2
O5 Ba3 Ba6 44.4(2) 2 2
O4 Ba3 Ba6 91.3(3) 6_545 2
O4 Ba3 Ba6 43.5(3) 5_455 2
B2 Ba3 Ba6 70.1(4) . 2
B2 Ba3 Ba6 70.8(4) 2 2
B3 Ba3 Ba6 52.6(8) 5_455 2
B3 Ba3 Ba6 171.2(8) 6_545 2
Ba7 Ba3 Ba6 120.56(5) 3 2
OC2 Ba4 O9 122.2(7) 8_544 4_554
OC2 Ba4 O3 66.5(7) 8_544 7_554
O9 Ba4 O3 85.0(6) 4_554 7_554
OC2 Ba4 F1 98.3(7) 8_544 .
O9 Ba4 F1 135.9(4) 4_554 .
O3 Ba4 F1 130.6(5) 7_554 .
OC2 Ba4 O1 96.4(7) 8_544 7_554
O9 Ba4 O1 91.0(6) 4_554 7_554
O3 Ba4 O1 156.1(6) 7_554 7_554
F1 Ba4 O1 65.9(5) . 7_554
OC2 Ba4 O7 78.7(8) 8_544 7_554
O9 Ba4 O7 50.0(7) 4_554 7_554
O3 Ba4 O7 88.2(7) 7_554 7_554
F1 Ba4 O7 136.7(6) . 7_554
O1 Ba4 O7 71.5(6) 7_554 7_554
OC2 Ba4 F2 76.2(7) 8_544 .
O9 Ba4 F2 136.0(5) 4_554 .
O3 Ba4 F2 65.3(5) 7_554 .
F1 Ba4 F2 65.5(5) . .
O1 Ba4 F2 129.0(5) 7_554 .
O7 Ba4 F2 149.0(6) 7_554 .
OC2 Ba4 O6 163.7(7) 8_544 .
O9 Ba4 O6 74.1(6) 4_554 .
O3 Ba4 O6 119.1(5) 7_554 .
F1 Ba4 O6 66.2(5) . .
O1 Ba4 O6 82.0(5) 7_554 .
O7 Ba4 O6 115.7(7) 7_554 .
F2 Ba4 O6 92.1(6) . .
OC2 Ba4 O5 132.0(6) 8_544 .
O9 Ba4 O5 76.0(5) 4_554 .
O3 Ba4 O5 72.3(5) 7_554 .
F1 Ba4 O5 90.1(5) . .
O1 Ba4 O5 129.4(5) 7_554 .
O7 Ba4 O5 124.2(6) 7_554 .
F2 Ba4 O5 64.7(4) . .
O6 Ba4 O5 47.4(4) . .
OC2 Ba4 B3 103.7(10) 8_544 7_554
O9 Ba4 B3 25.3(9) 4_554 7_554
O3 Ba4 B3 92.1(9) 7_554 7_554
F1 Ba4 B3 137.1(8) . 7_554
O1 Ba4 B3 75.3(9) 7_554 7_554
O7 Ba4 B3 25.9(9) 7_554 7_554
F2 Ba4 B3 155.7(9) . 7_554
O6 Ba4 B3 91.6(9) . 7_554
O5 Ba4 B3 101.3(9) . 7_554
OC2 Ba4 B2 157.9(7) 8_544 .
O9 Ba4 B2 63.1(7) 4_554 .
O3 Ba4 B2 94.1(5) 7_554 .
F1 Ba4 B2 86.3(6) . .
O1 Ba4 B2 105.1(5) 7_554 .
O7 Ba4 B2 112.5(8) 7_554 .
F2 Ba4 B2 86.3(6) . .
O6 Ba4 B2 25.7(4) . .
O5 Ba4 B2 26.0(4) . .
B3 Ba4 B2 86.7(10) 7_554 .
OC2 Ba4 BC1 20.2(6) 8_544 7_554
O9 Ba4 BC1 126.3(7) 4_554 7_554
O3 Ba4 BC1 86.7(4) 7_554 7_554
F1 Ba4 BC1 86.1(6) . 7_554
O1 Ba4 BC1 76.8(5) 7_554 7_554
O7 Ba4 BC1 76.9(8) 7_554 7_554
F2 Ba4 BC1 85.4(6) . 7_554
O6 Ba4 BC1 150.3(4) . 7_554
O5 Ba4 BC1 148.5(4) . 7_554
B3 Ba4 BC1 102.7(10) 7_554 7_554
B2 Ba4 BC1 170.6(8) . 7_554
OC2 Ba5 O9 124.5(7) . 2
OC2 Ba5 O1 95.9(8) . .
O9 Ba5 O1 87.6(5) 2 .
OC2 Ba5 F2 79.0(7) . 8_545
O9 Ba5 F2 137.3(4) 2 8_545
O1 Ba5 F2 128.5(5) . 8_545
OC2 Ba5 O3 65.2(7) . 2_655
O9 Ba5 O3 91.9(6) 2 2_655
O1 Ba5 O3 156.4(6) . 2_655
F2 Ba5 O3 64.4(5) 8_545 2_655
OC2 Ba5 O8 76.2(7) . .
O9 Ba5 O8 48.6(6) 2 .
O1 Ba5 O8 86.0(6) . .
F2 Ba5 O8 139.4(5) 8_545 .
O3 Ba5 O8 76.1(5) 2_655 .
OC2 Ba5 O6 138.3(6) . 4
O9 Ba5 O6 73.4(6) 2 4
O1 Ba5 O6 124.2(5) . 4
F2 Ba5 O6 67.5(5) 8_545 4
O3 Ba5 O6 77.9(5) 2_655 4
O8 Ba5 O6 114.2(6) . 4
OC2 Ba5 O4 159.1(7) . 7
O9 Ba5 O4 75.5(5) 2 7
O1 Ba5 O4 77.8(5) . 7
F2 Ba5 O4 89.3(6) 8_545 7
O3 Ba5 O4 124.9(5) 2_655 7
O8 Ba5 O4 122.4(6) . 7
O6 Ba5 O4 47.0(4) 4 7
OC2 Ba5 F1 95.2(7) . 7
O9 Ba5 F1 134.7(5) 2 7
O1 Ba5 F1 65.3(5) . 7
F2 Ba5 F1 64.3(5) 8_545 7
O3 Ba5 F1 127.5(5) 2_655 7
O8 Ba5 F1 149.2(6) . 7
O6 Ba5 F1 92.1(6) 4 7
O4 Ba5 F1 64.0(4) 7 7
OC2 Ba5 B2 163.6(7) . 4
O9 Ba5 B2 62.5(7) 2 4
O1 Ba5 B2 99.5(5) . 4
F2 Ba5 B2 86.8(6) 8_545 4
O3 Ba5 B2 101.2(5) 2_655 4
O8 Ba5 B2 110.6(7) . 4
O6 Ba5 B2 25.4(4) 4 4
O4 Ba5 B2 25.9(4) 7 4
F1 Ba5 B2 85.9(6) 7 4
OC2 Ba5 B3 101.3(10) . 6_545
O9 Ba5 B3 23.5(9) 2 6_545
O1 Ba5 B3 94.2(8) . 6_545
F2 Ba5 B3 137.3(8) 8_545 6_545
O3 Ba5 B3 77.0(9) 2_655 6_545
O8 Ba5 B3 27.4(8) . 6_545
O6 Ba5 B3 88.1(9) 4 6_545
O4 Ba5 B3 99.0(8) 7 6_545
F1 Ba5 B3 154.9(8) 7 6_545
B2 Ba5 B3 83.5(9) 4 6_545
OC2 Ba5 BC1 18.6(6) . .
O9 Ba5 BC1 128.1(7) 2 .
O1 Ba5 BC1 78.1(4) . .
F2 Ba5 BC1 86.1(6) 8_545 .
O3 Ba5 BC1 83.8(4) 2_655 .
O8 Ba5 BC1 80.5(7) . .
O6 Ba5 BC1 152.4(5) 4 .
O4 Ba5 BC1 145.0(4) 7 .
F1 Ba5 BC1 82.9(6) 7 .
B2 Ba5 BC1 168.6(8) 4 .
B3 Ba5 BC1 107.7(9) 6_545 .
O6 Ba6 O4 145.1(4) 6_545 6_545
O6 Ba6 O3 89.9(8) 6_545 7_554
O4 Ba6 O3 105.5(6) 6_545 7_554
O6 Ba6 O5 141.7(4) 6_545 .
O4 Ba6 O5 73.1(3) 6_545 .
O3 Ba6 O5 77.3(6) 7_554 .
O6 Ba6 F1 73.3(4) 6_545 6_545
O4 Ba6 F1 71.8(4) 6_545 6_545
O3 Ba6 F1 113.3(7) 7_554 6_545
O5 Ba6 F1 144.9(3) . 6_545
O6 Ba6 F2 73.2(3) 6_545 .
O4 Ba6 F2 141.6(3) 6_545 .
O3 Ba6 F2 66.8(6) 7_554 .
O5 Ba6 F2 68.5(3) . .
F1 Ba6 F2 146.5(3) 6_545 .
O6 Ba6 O8 86.7(8) 6_545 .
O4 Ba6 O8 104.5(6) 6_545 .
O3 Ba6 O8 131.3(4) 7_554 .
O5 Ba6 O8 75.9(6) . .
F1 Ba6 O8 112.0(7) 6_545 .
F2 Ba6 O8 65.7(6) . .
O6 Ba6 O1 88.2(8) 6_545 4_554
O4 Ba6 O1 79.6(6) 6_545 4_554
O3 Ba6 O1 48.8(7) 7_554 4_554
O5 Ba6 O1 108.4(5) . 4_554
F1 Ba6 O1 66.1(7) 6_545 4_554
F2 Ba6 O1 112.9(6) . 4_554
O8 Ba6 O1 174.8(5) . 4_554
O6 Ba6 O7 87.1(8) 6_545 6_545
O4 Ba6 O7 76.5(7) 6_545 6_545
O3 Ba6 O7 176.8(6) 7_554 6_545
O5 Ba6 O7 105.7(6) . 6_545
F1 Ba6 O7 64.8(7) 6_545 6_545
F2 Ba6 O7 113.2(7) . 6_545
O8 Ba6 O7 49.6(8) . 6_545
O1 Ba6 O7 129.9(4) 4_554 6_545
O6 Ba6 B1 95.2(9) 6_545 4_554
O4 Ba6 B1 87.8(6) 6_545 4_554
O3 Ba6 B1 24.6(5) 7_554 4_554
O5 Ba6 B1 87.9(6) . 4_554
F1 Ba6 B1 91.8(6) 6_545 4_554
F2 Ba6 B1 91.3(6) . 4_554
O8 Ba6 B1 155.5(5) . 4_554
O1 Ba6 B1 25.7(5) 4_554 4_554
O7 Ba6 B1 154.8(6) 6_545 4_554
O6 Ba6 B3 94.6(11) 6_545 6_545
O4 Ba6 B3 83.1(9) 6_545 6_545
O3 Ba6 B3 157.2(8) 7_554 6_545
O5 Ba6 B3 85.4(9) . 6_545
F1 Ba6 B3 89.3(9) 6_545 6_545
F2 Ba6 B3 93.1(8) . 6_545
O8 Ba6 B3 27.4(8) . 6_545
O1 Ba6 B3 153.4(8) 4_554 6_545
O7 Ba6 B3 24.6(8) 6_545 6_545
B1 Ba6 B3 170.0(6) 4_554 6_545
O6 Ba6 Ba3 148.6(7) 6_545 .
O4 Ba6 Ba3 45.3(4) 6_545 .
O3 Ba6 Ba3 117.7(5) 7_554 .
O5 Ba6 Ba3 45.2(3) . .
F1 Ba6 Ba3 105.5(4) 6_545 .
F2 Ba6 Ba3 102.9(3) . .
O8 Ba6 Ba3 64.3(4) . .
O1 Ba6 Ba3 120.7(4) 4_554 .
O7 Ba6 Ba3 65.5(5) 6_545 .
B1 Ba6 Ba3 116.1(4) 4_554 .
B3 Ba6 Ba3 54.2(8) 6_545 .
O9 Ba7 O9 129.6(8) 3_554 4_554
O9 Ba7 O5 144.7(4) 3_554 .
O9 Ba7 O5 78.1(5) 4_554 .
O9 Ba7 O5 78.1(5) 3_554 2
O9 Ba7 O5 144.7(4) 4_554 2
O5 Ba7 O5 88.4(7) . 2
O9 Ba7 O4 144.2(5) 3_554 5_455
O9 Ba7 O4 78.4(5) 4_554 5_455
O5 Ba7 O4 48.8(4) . 5_455
O5 Ba7 O4 68.4(4) 2 5_455
O9 Ba7 O4 78.4(5) 3_554 6_545
O9 Ba7 O4 144.2(5) 4_554 6_545
O5 Ba7 O4 68.4(4) . 6_545
O5 Ba7 O4 48.8(4) 2 6_545
O4 Ba7 O4 88.6(8) 5_455 6_545
O9 Ba7 B2 165.5(7) 3_554 .
O9 Ba7 B2 64.9(7) 4_554 .
O5 Ba7 B2 27.0(4) . .
O5 Ba7 B2 88.6(6) 2 .
O4 Ba7 B2 27.1(4) 5_455 .
O4 Ba7 B2 88.6(7) 6_545 .
O9 Ba7 B2 64.9(7) 3_554 2
O9 Ba7 B2 165.5(7) 4_554 2
O5 Ba7 B2 88.6(6) . 2
O5 Ba7 B2 27.0(4) 2 2
O4 Ba7 B2 88.6(7) 5_455 2
O4 Ba7 B2 27.1(4) 6_545 2
B2 Ba7 B2 100.5(11) . 2
O9 Ba7 O2 71.6(7) 3_554 4_554
O9 Ba7 O2 72.6(6) 4_554 4_554
O5 Ba7 O2 103.9(6) . 4_554
O5 Ba7 O2 142.6(5) 2 4_554
O4 Ba7 O2 144.2(5) 5_455 4_554
O4 Ba7 O2 102.8(6) 6_545 4_554
B2 Ba7 O2 118.2(6) . 4_554
B2 Ba7 O2 116.8(6) 2 4_554
O9 Ba7 O2 72.6(6) 3_554 3_554
O9 Ba7 O2 71.6(7) 4_554 3_554
O5 Ba7 O2 142.6(5) . 3_554
O5 Ba7 O2 103.9(6) 2 3_554
O4 Ba7 O2 102.8(6) 5_455 3_554
O4 Ba7 O2 144.2(5) 6_545 3_554
B2 Ba7 O2 116.8(6) . 3_554
B2 Ba7 O2 118.2(6) 2 3_554
O2 Ba7 O2 87.6(10) 4_554 3_554
O9 Ba7 B1 80.9(5) 3_554 4_554
O9 Ba7 B1 81.4(5) 4_554 4_554
O5 Ba7 B1 83.1(4) . 4_554
O5 Ba7 B1 129.5(4) 2 4_554
O4 Ba7 B1 130.5(4) 5_455 4_554
O4 Ba7 B1 82.3(5) 6_545 4_554
B2 Ba7 B1 103.8(5) . 4_554
B2 Ba7 B1 102.8(5) 2 4_554
O2 Ba7 B1 25.1(6) 4_554 4_554
O2 Ba7 B1 112.7(6) 3_554 4_554
O9 Ba7 B1 81.4(5) 3_554 3_554
O9 Ba7 B1 80.9(5) 4_554 3_554
O5 Ba7 B1 129.5(4) . 3_554
O5 Ba7 B1 83.1(4) 2 3_554
O4 Ba7 B1 82.3(5) 5_455 3_554
O4 Ba7 B1 130.5(4) 6_545 3_554
B2 Ba7 B1 102.8(5) . 3_554
B2 Ba7 B1 103.8(5) 2 3_554
O2 Ba7 B1 112.7(6) 4_554 3_554
O2 Ba7 B1 25.1(6) 3_554 3_554
B1 Ba7 B1 137.8(8) 4_554 3_554
O3 B1 O1 117(2) 5_455 .
O3 B1 O2 123.7(19) 5_455 .
O1 B1 O2 118.2(19) . .
O3 B1 Ba1 156.9(16) 5_455 .
O1 B1 Ba1 69.5(12) . .
O2 B1 Ba1 58.8(13) . .
O3 B1 Ba6 56.4(12) 5_455 3
O1 B1 Ba6 66.3(12) . 3
O2 B1 Ba6 148.3(18) . 3
Ba1 B1 Ba6 135.9(7) . 3
O3 B1 Ba2 78.1(12) 5_455 5_455
O1 B1 Ba2 146.8(15) . 5_455
O2 B1 Ba2 60.5(13) . 5_455
Ba1 B1 Ba2 85.8(5) . 5_455
Ba6 B1 Ba2 134.4(6) 3 5_455
O3 B1 Ba7 88.7(13) 5_455 3
O1 B1 Ba7 98.2(13) . 3
O2 B1 Ba7 74.9(16) . 3
Ba1 B1 Ba7 112.8(6) . 3
Ba6 B1 Ba7 73.3(5) 3 3
Ba2 B1 Ba7 112.0(6) 5_455 3
B1 O1 Ba5 132.7(14) . .
B1 O1 Ba4 128.7(15) . 7
Ba5 O1 Ba4 98.6(6) . 7
B1 O1 Ba6 88.0(13) . 3
Ba5 O1 Ba6 96.6(6) . 3
Ba4 O1 Ba6 88.2(5) 7 3
B1 O1 Ba1 84.6(12) . .
Ba5 O1 Ba1 87.8(6) . .
Ba4 O1 Ba1 97.2(6) 7 .
Ba6 O1 Ba1 172.5(8) 3 .
B1 O2 Ba3 153(2) . .
B1 O2 Ba1 94.3(15) . .
Ba3 O2 Ba1 103.6(10) . .
B1 O2 Ba2 92.8(14) . 5_455
Ba3 O2 Ba2 102.3(9) . 5_455
Ba1 O2 Ba2 103.8(11) . 5_455
B1 O2 Ba7 79.9(17) . 3
Ba3 O2 Ba7 72.9(8) . 3
Ba1 O2 Ba7 129.4(9) . 3
Ba2 O2 Ba7 126.6(9) 5_455 3
B1 O3 Ba6 99.0(14) 5 7
B1 O3 Ba4 137.0(15) 5 7
Ba6 O3 Ba4 101.8(7) 7 7
B1 O3 Ba5 124.9(15) 5 2_655
Ba6 O3 Ba5 91.5(6) 7 2_655
Ba4 O3 Ba5 91.7(6) 7 2_655
B1 O3 Ba2 77.6(13) 5 .
Ba6 O3 Ba2 175.1(8) 7 .
Ba4 O3 Ba2 83.0(5) 7 .
Ba5 O3 Ba2 87.6(5) 2_655 .
O6 B2 O5 120.6(14) . .
O6 B2 O4 120.4(14) . 5_455
O5 B2 O4 117.2(13) . 5_455
O6 B2 Ba7 144(2) . .
O5 B2 Ba7 70.0(12) . .
O4 B2 Ba7 70.3(12) 5_455 .
O6 B2 Ba3 135(2) . .
O5 B2 Ba3 63.6(12) . .
O4 B2 Ba3 63.7(12) 5_455 .
Ba7 B2 Ba3 80.9(4) . .
O6 B2 Ba4 70.2(14) . .
O5 B2 Ba4 70.2(12) . .
O4 B2 Ba4 147(2) 5_455 .
Ba7 B2 Ba4 83.9(8) . .
Ba3 B2 Ba4 133.8(5) . .
O6 B2 Ba5 70.2(14) . 3_554
O5 B2 Ba5 146(2) . 3_554
O4 B2 Ba5 70.5(12) 5_455 3_554
Ba7 B2 Ba5 83.9(8) . 3_554
Ba3 B2 Ba5 134.2(5) . 3_554
Ba4 B2 Ba5 86.6(8) . 3_554
O6 B2 Ba1 65.7(14) . .
O5 B2 Ba1 63.8(12) . .
O4 B2 Ba1 136(2) 5_455 .
Ba7 B2 Ba1 133.7(5) . .
Ba3 B2 Ba1 82.1(8) . .
Ba4 B2 Ba1 77.6(4) . .
Ba5 B2 Ba1 135.9(5) 3_554 .
O6 B2 Ba2 65.4(14) . 5_455
O5 B2 Ba2 135(2) . 5_455
O4 B2 Ba2 64.0(12) 5_455 5_455
Ba7 B2 Ba2 134.2(5) . 5_455
Ba3 B2 Ba2 82.2(8) . 5_455
Ba4 B2 Ba2 135.7(5) . 5_455
Ba5 B2 Ba2 78.2(4) 3_554 5_455
Ba1 B2 Ba2 85.0(8) . 5_455
B2 O4 Ba6 171.6(17) 5 6
B2 O4 Ba3 89.6(14) 5 5
Ba6 O4 Ba3 91.2(5) 6 5
B2 O4 Ba7 82.6(14) 5 5
Ba6 O4 Ba7 89.1(5) 6 5
Ba3 O4 Ba7 89.4(4) 5 5
B2 O4 Ba2 90.3(13) 5 .
Ba6 O4 Ba2 97.9(5) 6 .
Ba3 O4 Ba2 94.1(7) 5 .
Ba7 O4 Ba2 172.1(6) 5 .
B2 O4 Ba5 83.7(14) 5 7_554
Ba6 O4 Ba5 95.5(5) 6 7_554
Ba3 O4 Ba5 173.2(5) 5 7_554
Ba7 O4 Ba5 89.6(7) 5 7_554
Ba2 O4 Ba5 86.1(3) . 7_554
B2 O5 Ba6 171.4(16) . .
B2 O5 Ba3 89.8(13) . .
Ba6 O5 Ba3 90.4(4) . .
B2 O5 Ba7 83.0(14) . .
Ba6 O5 Ba7 88.5(4) . .
Ba3 O5 Ba7 89.6(3) . .
B2 O5 Ba1 90.5(13) . .
Ba6 O5 Ba1 98.0(4) . .
Ba3 O5 Ba1 94.2(6) . .
Ba7 O5 Ba1 172.5(5) . .
B2 O5 Ba4 83.8(13) . .
Ba6 O5 Ba4 95.9(4) . .
Ba3 O5 Ba4 173.6(4) . .
Ba7 O5 Ba4 89.9(6) . .
Ba1 O5 Ba4 85.6(3) . .
B2 O6 Ba6 176(3) . 6
B2 O6 Ba1 89.0(15) . .
Ba6 O6 Ba1 94.2(6) 6 .
B2 O6 Ba2 89.4(15) . 5_455
Ba6 O6 Ba2 93.3(6) 6 5_455
Ba1 O6 Ba2 95.7(10) . 5_455
B2 O6 Ba4 84.1(15) . .
Ba6 O6 Ba4 93.1(6) 6 .
Ba1 O6 Ba4 84.9(3) . .
Ba2 O6 Ba4 173.5(5) 5_455 .
B2 O6 Ba5 84.4(15) . 3_554
Ba6 O6 Ba5 92.4(6) 6 3_554
Ba1 O6 Ba5 173.2(5) . 3_554
Ba2 O6 Ba5 85.7(3) 5_455 3_554
Ba4 O6 Ba5 93.0(9) . 3_554
O9 B3 O7 124(3) 5 .
O9 B3 O8 114(3) 5 6
O7 B3 O8 121(3) . 6
O9 B3 Ba4 60.0(17) 5 7
O7 B3 Ba4 69(2) . 7
O8 B3 Ba4 146(3) 6 7
O9 B3 Ba5 54.4(17) 5 6
O7 B3 Ba5 146(3) . 6
O8 B3 Ba5 67.0(17) 6 6
Ba4 B3 Ba5 86.9(11) 7 6
O9 B3 Ba6 154(3) 5 6
O7 B3 Ba6 68(2) . 6
O8 B3 Ba6 63.4(17) 6 6
Ba4 B3 Ba6 137.5(14) 7 6
Ba5 B3 Ba6 130.4(13) 6 6
O9 B3 Ba3 82(2) 5 5
O7 B3 Ba3 102(2) . 5
O8 B3 Ba3 94(2) 6 5
Ba4 B3 Ba3 116.0(13) 7 5
Ba5 B3 Ba3 111.4(12) 6 5
Ba6 B3 Ba3 73.3(9) 6 5
B3 O7 Ba2 131(2) . .
B3 O7 Ba1 131(2) . .
Ba2 O7 Ba1 98.5(8) . .
B3 O7 Ba4 85(2) . 7
Ba2 O7 Ba4 90.4(8) . 7
Ba1 O7 Ba4 99.1(8) . 7
B3 O7 Ba6 87(2) . 6
Ba2 O7 Ba6 94.9(8) . 6
Ba1 O7 Ba6 86.2(7) . 6
Ba4 O7 Ba6 171.9(11) 7 6
B3 O8 Ba1 135(2) 6_545 .
B3 O8 Ba2 131(2) 6_545 2_655
Ba1 O8 Ba2 93.6(6) . 2_655
B3 O8 Ba6 89.2(19) 6_545 .
Ba1 O8 Ba6 96.9(6) . .
Ba2 O8 Ba6 88.9(6) 2_655 .
B3 O8 Ba5 85.6(19) 6_545 .
Ba1 O8 Ba5 87.2(6) . .
Ba2 O8 Ba5 94.0(6) 2_655 .
Ba6 O8 Ba5 174.8(8) . .
B3 O9 Ba7 145(2) 5_455 3
B3 O9 Ba4 94.7(19) 5_455 3
Ba7 O9 Ba4 101.7(6) 3 3
B3 O9 Ba5 102(2) 5_455 2
Ba7 O9 Ba5 101.8(6) 3 2
Ba4 O9 Ba5 108.1(6) 3 2
OC2 BC1 OC2 147(4) 2_655 .
OC2 BC1 OC1 107(2) 2_655 .
OC2 BC1 OC1 107(2) . .
OC2 BC1 Ba4 45.0(13) 2_655 7
OC2 BC1 Ba4 115.6(19) . 7
OC1 BC1 Ba4 118.9(6) . 7
OC2 BC1 Ba4 115.6(19) 2_655 8_545
OC2 BC1 Ba4 45.0(13) . 8_545
OC1 BC1 Ba4 118.9(6) . 8_545
Ba4 BC1 Ba4 122.3(11) 7 8_545
OC2 BC1 Ba5 39.0(13) 2_655 2_655
OC2 BC1 Ba5 121(2) . 2_655
OC1 BC1 Ba5 117.9(6) . 2_655
Ba4 BC1 Ba5 75.2(5) 7 2_655
Ba4 BC1 Ba5 78.6(5) 8_545 2_655
OC2 BC1 Ba5 121(2) 2_655 .
OC2 BC1 Ba5 39.0(13) . .
OC1 BC1 Ba5 117.9(6) . .
Ba4 BC1 Ba5 78.6(5) 7 .
Ba4 BC1 Ba5 75.2(5) 8_545 .
Ba5 BC1 Ba5 124.1(11) 2_655 .
OC2 BC1 Ba1 89.8(14) 2_655 2_655
OC2 BC1 Ba1 108.3(14) . 2_655
OC1 BC1 Ba1 56.9(5) . 2_655
Ba4 BC1 Ba1 133.93(10) 7 2_655
Ba4 BC1 Ba1 80.36(6) 8_545 2_655
Ba5 BC1 Ba1 70.90(6) 2_655 2_655
Ba5 BC1 Ba1 146.97(17) . 2_655
OC2 BC1 Ba1 108.3(14) 2_655 .
OC2 BC1 Ba1 89.8(14) . .
OC1 BC1 Ba1 56.9(5) . .
Ba4 BC1 Ba1 80.36(6) 7 .
Ba4 BC1 Ba1 133.93(10) 8_545 .
Ba5 BC1 Ba1 146.97(17) 2_655 .
Ba5 BC1 Ba1 70.90(6) . .
Ba1 BC1 Ba1 113.9(10) 2_655 .
BC1 OC1 Na1 180.0 . .
BC1 OC1 Ba1 95.1(5) . 2_655
Na1 OC1 Ba1 84.9(5) . 2_655
BC1 OC1 Ba1 95.1(5) . .
Na1 OC1 Ba1 84.9(5) . .
Ba1 OC1 Ba1 169.8(11) 2_655 .
BC1 OC1 Ba2 94.5(5) . 2_655
Na1 OC1 Ba2 85.5(5) . 2_655
Ba1 OC1 Ba2 91.95(10) 2_655 2_655
Ba1 OC1 Ba2 87.24(9) . 2_655
BC1 OC1 Ba2 94.5(5) . .
Na1 OC1 Ba2 85.5(5) . .
Ba1 OC1 Ba2 87.24(10) 2_655 .
Ba1 OC1 Ba2 91.95(10) . .
Ba2 OC1 Ba2 170.9(10) 2_655 .
BC1 OC2 Ba5 122.4(17) . .
BC1 OC2 Ba4 114.8(16) . 8_545
Ba5 OC2 Ba4 106.3(9) . 8_545
BC1 OC2 Ba2 111(2) . 2_655
Ba5 OC2 Ba2 104.8(9) . 2_655
Ba4 OC2 Ba2 93.7(8) 8_545 2_655
OC1 Na1 F1 91.0(12) . 2_655
OC1 Na1 F1 91.0(12) . .
F1 Na1 F1 178(2) 2_655 .
OC1 Na1 F2 91.7(11) . .
F1 Na1 F2 90.0(4) 2_655 .
F1 Na1 F2 90.0(4) . .
OC1 Na1 F2 91.7(11) . 2_655
F1 Na1 F2 90.0(4) 2_655 2_655
F1 Na1 F2 90.0(4) . 2_655
F2 Na1 F2 177(2) . 2_655
OC1 Na1 Ba1 56.7(4) . 2_655
F1 Na1 Ba1 53.6(7) 2_655 2_655
F1 Na1 Ba1 127.8(10) . 2_655
F2 Na1 Ba1 126.5(9) . 2_655
F2 Na1 Ba1 55.7(6) 2_655 2_655
OC1 Na1 Ba1 56.7(4) . .
F1 Na1 Ba1 127.8(10) 2_655 .
F1 Na1 Ba1 53.6(7) . .
F2 Na1 Ba1 55.7(6) . .
F2 Na1 Ba1 126.5(9) 2_655 .
Ba1 Na1 Ba1 113.5(9) 2_655 .
OC1 Na1 Ba2 56.9(4) . 2_655
F1 Na1 Ba2 57.0(7) 2_655 2_655
F1 Na1 Ba2 124.4(9) . 2_655
F2 Na1 Ba2 52.3(6) . 2_655
F2 Na1 Ba2 130.0(9) 2_655 2_655
Ba1 Na1 Ba2 74.3(4) 2_655 2_655
Ba1 Na1 Ba2 70.8(4) . 2_655
OC1 Na1 Ba2 56.9(4) . .
F1 Na1 Ba2 124.4(9) 2_655 .
F1 Na1 Ba2 57.0(7) . .
F2 Na1 Ba2 130.0(9) . .
F2 Na1 Ba2 52.3(6) 2_655 .
Ba1 Na1 Ba2 70.8(4) 2_655 .
Ba1 Na1 Ba2 74.3(4) . .
Ba2 Na1 Ba2 113.8(9) 2_655 .
OC1 Na1 Ba4 125.3(4) . .
F1 Na1 Ba4 125.3(10) 2_655 .
F1 Na1 Ba4 53.2(7) . .
F2 Na1 Ba4 54.4(7) . .
F2 Na1 Ba4 123.2(10) 2_655 .
Ba1 Na1 Ba4 177.9(9) 2_655 .
Ba1 Na1 Ba4 68.59(3) . .
Ba2 Na1 Ba4 106.74(4) 2_655 .
Ba2 Na1 Ba4 110.13(4) . .
OC1 Na1 Ba4 125.3(4) . 2_655
F1 Na1 Ba4 53.2(7) 2_655 2_655
F1 Na1 Ba4 125.3(10) . 2_655
F2 Na1 Ba4 123.2(10) . 2_655
F2 Na1 Ba4 54.4(7) 2_655 2_655
Ba1 Na1 Ba4 68.59(3) 2_655 2_655
Ba1 Na1 Ba4 177.9(9) . 2_655
Ba2 Na1 Ba4 110.13(4) 2_655 2_655
Ba2 Na1 Ba4 106.74(4) . 2_655
Ba4 Na1 Ba4 109.3(8) . 2_655
OC1 Na1 Ba5 125.3(4) . 8_544
F1 Na1 Ba5 56.4(7) 2_655 8_544
F1 Na1 Ba5 122.1(10) . 8_544
F2 Na1 Ba5 51.2(6) . 8_544
F2 Na1 Ba5 126.3(10) 2_655 8_544
Ba1 Na1 Ba5 110.05(5) 2_655 8_544
Ba1 Na1 Ba5 106.91(5) . 8_544
Ba2 Na1 Ba5 68.42(3) 2_655 8_544
Ba2 Na1 Ba5 177.8(8) . 8_544
Ba4 Na1 Ba5 68.9(4) . 8_544
Ba4 Na1 Ba5 72.0(4) 2_655 8_544
Na1 F1 Ba6 179.4(13) . 6
Na1 F1 Ba1 87.6(9) . .
Ba6 F1 Ba1 92.4(5) 6 .
Na1 F1 Ba4 89.2(9) . .
Ba6 F1 Ba4 91.4(5) 6 .
Ba1 F1 Ba4 89.1(3) . .
Na1 F1 Ba2 85.1(8) . .
Ba6 F1 Ba2 94.3(5) 6 .
Ba1 F1 Ba2 94.2(8) . .
Ba4 F1 Ba2 173.2(5) . .
Na1 F1 Ba5 86.7(8) . 7_554
Ba6 F1 Ba5 93.3(5) 6 7_554
Ba1 F1 Ba5 174.2(5) . 7_554
Ba4 F1 Ba5 91.9(7) . 7_554
Ba2 F1 Ba5 84.3(3) . 7_554
Na1 F2 Ba2 88.5(8) . 2_655
Na1 F2 Ba5 90.8(8) . 8_544
Ba2 F2 Ba5 91.4(3) 2_655 8_544
Na1 F2 Ba6 178.3(14) . .
Ba2 F2 Ba6 90.0(5) 2_655 .
Ba5 F2 Ba6 90.0(4) 8_544 .
Na1 F2 Ba1 84.5(8) . .
Ba2 F2 Ba1 91.2(7) 2_655 .
Ba5 F2 Ba1 174.5(5) 8_544 .
Ba6 F2 Ba1 94.7(4) . .
Na1 F2 Ba4 86.9(8) . .
Ba2 F2 Ba4 175.0(5) 2_655 .
Ba5 F2 Ba4 90.5(7) 8_544 .
Ba6 F2 Ba4 94.6(5) . .
Ba1 F2 Ba4 86.5(3) . .

loop_
_geom_bond_atom_site_label_1
_geom_bond_atom_site_label_2
_geom_bond_distance
_geom_bond_site_symmetry_2
Ba1 O2 2.72(3) .
Ba1 O8 2.76(2) .
Ba1 F1 2.80(2) .
Ba1 O5 2.869(16) .
Ba1 O7 2.88(3) .
Ba1 F2 2.888(16) .
Ba1 O6 2.92(2) .
Ba1 OC1 2.920(3) .
Ba1 O1 2.98(2) .
Ba1 B1 3.17(2) .
Ba1 B2 3.20(3) .
Ba1 BC1 3.47(2) .
Ba2 O7 2.71(3) .
Ba2 O2 2.79(3) 5
Ba2 F2 2.80(2) 2_655
Ba2 O8 2.82(2) 2_655
Ba2 OC2 2.85(3) 2_655
Ba2 O4 2.896(18) .
Ba2 O6 2.93(2) 5
Ba2 OC1 2.970(3) .
Ba2 F1 2.98(2) .
Ba2 B1 3.20(2) 5
Ba2 O3 3.21(2) .
Ba2 B2 3.22(3) 5
Ba3 O2 2.53(3) 2
Ba3 O2 2.53(3) .
Ba3 O5 2.769(17) .
Ba3 O5 2.769(17) 2
Ba3 O4 2.772(19) 6_545
Ba3 O4 2.772(19) 5_455
Ba3 B2 3.09(3) .
Ba3 B2 3.09(3) 2
Ba3 B3 3.30(4) 5_455
Ba3 B3 3.30(4) 6_545
Ba3 Ba7 3.4991(18) 3
Ba3 Ba6 3.902(2) 2
Ba4 OC2 2.59(3) 8_544
Ba4 O9 2.665(16) 4_554
Ba4 O3 2.76(2) 7_554
Ba4 F1 2.86(2) .
Ba4 O1 2.86(2) 7_554
Ba4 O7 2.89(3) 7_554
Ba4 F2 2.909(19) .
Ba4 O6 2.97(2) .
Ba4 O5 2.974(17) .
Ba4 B3 3.07(4) 7_554
Ba4 B2 3.14(3) .
Ba4 BC1 3.326(18) 7_554
Ba5 OC2 2.50(3) .
Ba5 O9 2.686(16) 2
Ba5 O1 2.72(2) .
Ba5 F2 2.831(17) 8_545
Ba5 O3 2.91(2) 2_655
Ba5 O8 2.98(2) .
Ba5 O6 3.00(2) 4
Ba5 O4 3.007(19) 7
Ba5 F1 3.03(2) 7
Ba5 B2 3.17(3) 4
Ba5 B3 3.23(4) 6_545
Ba5 BC1 3.355(18) .
Ba6 O6 2.562(11) 6_545
Ba6 O4 2.689(12) 6_545
Ba6 O3 2.70(2) 7_554
Ba6 O5 2.730(11) .
Ba6 F1 2.769(11) 6_545
Ba6 F2 2.858(10) .
Ba6 O8 2.89(2) .
Ba6 O1 2.93(2) 4_554
Ba6 O7 3.00(3) 6_545
Ba6 B1 3.20(2) 4_554
Ba6 B3 3.24(4) 6_545
Ba7 O9 2.655(18) 3_554
Ba7 O9 2.655(18) 4_554
Ba7 O5 2.865(17) .
Ba7 O5 2.865(17) 2
Ba7 O4 2.873(19) 5_455
Ba7 O4 2.873(19) 6_545
Ba7 B2 3.03(3) .
Ba7 B2 3.03(3) 2
Ba7 O2 3.27(4) 4_554
Ba7 O2 3.27(4) 3_554
Ba7 B1 3.34(2) 4_554
Ba7 B1 3.34(2) 3_554
B1 O3 1.35(3) 5_455
B1 O1 1.39(3) .
B1 O2 1.44(4) .
B2 O6 1.368(18) .
B2 O5 1.385(19) .
B2 O4 1.39(2) 5_455
B3 O9 1.32(5) 5
B3 O7 1.35(5) .
B3 O8 1.49(4) 6
BC1 OC2 1.26(3) 2_655
BC1 OC2 1.27(3) .
BC1 OC1 1.63(5) .
OC1 Na1 2.17(5) .
Na1 F1 2.180(11) 2_655
Na1 F1 2.180(11) .
Na1 F2 2.235(10) .
Na1 F2 2.235(10) 2_655
